data_4305130
loop_
_publ_author_name
'Amit Majumdar'
'Joyee Mitra'
'Kuntal Pal'
'Sabyasachi Sarkar'

_publ_contact_author_address
;Department of Chemistry
IIT Kanpur
Kanpur -  208016
India 
;
_publ_contact_author_email abya@iitk.ac.in
_publ_contact_author_fax 91-512-2597265
_publ_contact_author_name 'Sabyasachi Sarkar'
_publ_contact_author_phone 91-512-2597386
_publ_section_title
;
Mono-oxo Bis(dithiolene) Mo(IV)/W(IV) Complexes as Building Blocks for
Sulfide Bridged Bi- and Tri-Nuclear Complexes
;
_journal_name_full 'Inorganic Chemistry'
_journal_page_first 5360
_journal_page_last 5364
_journal_paper_doi 10.1021/ic800466x
_journal_volume 47
_journal_year 2008
_chemical_formula_moiety 'C24 Mo3 N12 S14, 4(C8 H20 N), C2 H3 N'
_chemical_formula_sum 'C58 H83 Mo3 N17 S14'
_chemical_formula_weight 1755.07
_chemical_name_systematic '[Et4N]4[Mo3S2(mnt)6]'
_space_group_IT_number 2
_symmetry_cell_setting triclinic
_symmetry_space_group_name_Hall '-P 1'
_symmetry_space_group_name_H-M 'P -1'
_atom_sites_solution_hydrogens geom
_atom_sites_solution_primary direct
_atom_sites_solution_secondary difmap
_audit_creation_method SHELXL-97
_cell_angle_alpha 101.393(5)
_cell_angle_beta 95.131(5)
_cell_angle_gamma 98.312(5)
_cell_formula_units_Z 2
_cell_length_a 12.493(5)
_cell_length_b 13.593(5)
_cell_length_c 23.749(5)
_cell_measurement_temperature 100(2)
_cell_volume 3883(2)
_computing_cell_refinement 'SAINT 6.45(Bruker, 2003)'
_computing_data_collection 'SMART 5.628(Bruker, 2003)'
_computing_data_reduction 'SAINT 6.45(Bruker, 2003)'
_computing_molecular_graphics 'Diamond 2.1e, ORTEP'
_computing_structure_refinement 'SHELXL-97 (Sheldrick, 1997)'
_computing_structure_solution SIR-97
_diffrn_ambient_temperature 100(2)
_diffrn_measured_fraction_theta_full 0.984
_diffrn_measured_fraction_theta_max 0.984
_diffrn_measurement_device_type 'Bruker SMART APEX'
_diffrn_measurement_method w-scans
_diffrn_radiation_monochromator graphite
_diffrn_radiation_source 'fine-focus sealed tube'
_diffrn_radiation_type MoK\a
_diffrn_radiation_wavelength 0.71069
_diffrn_reflns_av_R_equivalents 0.0247
_diffrn_reflns_av_sigmaI/netI 0.0601
_diffrn_reflns_limit_h_max 16
_diffrn_reflns_limit_h_min -12
_diffrn_reflns_limit_k_max 17
_diffrn_reflns_limit_k_min -17
_diffrn_reflns_limit_l_max 30
_diffrn_reflns_limit_l_min -31
_diffrn_reflns_number 25771
_diffrn_reflns_theta_full 28.29
_diffrn_reflns_theta_max 28.29
_diffrn_reflns_theta_min 2.07
_exptl_absorpt_coefficient_mu 0.901
_exptl_absorpt_correction_T_max 0.942
_exptl_absorpt_correction_T_min 0.915
_exptl_absorpt_correction_type empirical
_exptl_crystal_colour green
_exptl_crystal_density_diffrn 1.501
_exptl_crystal_density_method 'not measured'
_exptl_crystal_description block
_exptl_crystal_F_000 1800
_exptl_crystal_size_max 0.10
_exptl_crystal_size_mid 0.08
_exptl_crystal_size_min 0.07
_refine_diff_density_max 3.074
_refine_diff_density_min -2.894
_refine_diff_density_rms 0.287
_refine_ls_extinction_method none
_refine_ls_goodness_of_fit_ref 1.172
_refine_ls_hydrogen_treatment constr
_refine_ls_matrix_type full
_refine_ls_number_parameters 834
_refine_ls_number_reflns 18410
_refine_ls_number_restraints 0
_refine_ls_restrained_S_all 1.172
_refine_ls_R_factor_all 0.1066
_refine_ls_R_factor_gt 0.0731
_refine_ls_shift/su_max 0.000
_refine_ls_shift/su_mean 0.000
_refine_ls_structure_factor_coef Fsqd
_refine_ls_weighting_details 'calc w=1/[\s^2^(Fo^2^)+(0.1716P)^2^+19.8060P] where P=(Fo^2^+2Fc^2^)/3'
_refine_ls_weighting_scheme calc
_refine_ls_wR_factor_gt 0.1980
_refine_ls_wR_factor_ref 0.2472
_reflns_number_gt 13853
_reflns_number_total 18410
_reflns_threshold_expression >2sigma(I)
_cod_data_source_file ic800466x-file003_1.cif
_cod_data_source_block 18janbm
_cod_database_code 4305130

loop_
_symmetry_equiv_pos_as_xyz
'x, y, z'
'-x, -y, -z'

loop_
_atom_site_label
_atom_site_type_symbol
_atom_site_fract_x
_atom_site_fract_y
_atom_site_fract_z
_atom_site_U_iso_or_equiv
_atom_site_adp_type
_atom_site_occupancy
_atom_site_symmetry_multiplicity
_atom_site_calc_flag
_atom_site_refinement_flags
_atom_site_disorder_assembly
_atom_site_disorder_group
Mo1 Mo 0.40207(5) 0.26455(5) 0.20646(3) 0.02359(17) Uani 1 1 d . . .
Mo2 Mo 0.54075(5) 0.26484(5) 0.30754(3) 0.02364(17) Uani 1 1 d . . .
Mo3 Mo 0.35963(5) 0.10595(5) 0.26697(3) 0.02257(16) Uani 1 1 d . . .
S1 S 0.51446(15) 0.14303(14) 0.21902(8) 0.0256(4) Uani 1 1 d . . .
S2 S 0.34876(14) 0.28370(13) 0.30480(8) 0.0235(4) Uani 1 1 d . . .
S3 S 0.21461(15) 0.18402(14) 0.21230(8) 0.0248(4) Uani 1 1 d . . .
S4 S 0.35387(15) 0.15575(15) 0.10398(8) 0.0272(4) Uani 1 1 d . . .
S5 S 0.30073(16) 0.38332(15) 0.16395(8) 0.0284(4) Uani 1 1 d . . .
S6 S 0.54637(15) 0.31724(14) 0.14995(8) 0.0270(4) Uani 1 1 d . . .
S7 S 0.49764(15) 0.42378(14) 0.28232(8) 0.0265(4) Uani 1 1 d . . .
S8 S 0.72070(16) 0.33488(15) 0.27631(9) 0.0291(4) Uani 1 1 d . . .
S9 S 0.61793(16) 0.38489(15) 0.40068(8) 0.0296(4) Uani 1 1 d . . .
S10 S 0.67383(16) 0.16013(14) 0.33283(8) 0.0275(4) Uani 1 1 d . . .
S11 S 0.42721(15) 0.16745(14) 0.37094(8) 0.0262(4) Uani 1 1 d . . .
S12 S 0.44883(16) -0.04116(14) 0.28657(8) 0.0283(4) Uani 1 1 d . . .
S13 S 0.20419(16) 0.02515(15) 0.30942(8) 0.0276(4) Uani 1 1 d . . .
S14 S 0.30341(15) -0.03636(14) 0.18240(8) 0.0261(4) Uani 1 1 d . . .
N1 N 0.1358(6) -0.0048(6) -0.0029(3) 0.0388(17) Uani 1 1 d . . .
N2 N -0.0387(5) 0.0215(5) 0.1406(3) 0.0327(15) Uani 1 1 d . . .
N3 N 0.3296(8) 0.5734(7) 0.0748(4) 0.053(2) Uani 1 1 d . . .
N4 N 0.6410(7) 0.5002(6) 0.0664(3) 0.0409(17) Uani 1 1 d . . .
N5 N 0.5865(7) 0.6605(6) 0.2346(4) 0.0450(19) Uani 1 1 d . . .
N6 N 0.8793(6) 0.5517(6) 0.2331(4) 0.0460(19) Uani 1 1 d . . .
N7 N 0.8382(6) 0.4234(6) 0.5199(3) 0.0415(18) Uani 1 1 d . . .
N8 N 0.8777(6) 0.1393(6) 0.4485(3) 0.0392(17) Uani 1 1 d . . .
N9 N 0.5749(7) 0.1213(6) 0.5031(3) 0.0438(18) Uani 1 1 d . . .
N10 N 0.5832(7) -0.1586(6) 0.3898(4) 0.048(2) Uani 1 1 d . . .
N11 N -0.0339(7) -0.1752(7) 0.2750(4) 0.059(3) Uani 1 1 d . . .
N12 N 0.0746(7) -0.2406(6) 0.1188(3) 0.0422(18) Uani 1 1 d . . .
N13 N 0.6663(6) -0.1609(5) 0.1171(3) 0.0295(14) Uani 1 1 d . . .
N14 N -0.1019(6) 0.3179(6) 0.0643(3) 0.0337(15) Uani 1 1 d . . .
N15 N -0.1804(6) 0.7436(6) 0.4688(3) 0.0367(16) Uani 1 1 d . . .
N16 N 0.2576(6) 0.6428(6) 0.3226(3) 0.0377(16) Uani 1 1 d . . .
N17 N -0.0933(12) 0.6810(11) 0.6311(5) 0.089(4) Uani 1 1 d . . .
C1 C 0.2198(6) 0.1002(6) 0.0990(3) 0.0275(15) Uani 1 1 d . . .
C2 C 0.1717(7) 0.0417(6) 0.0426(4) 0.0335(17) Uani 1 1 d . . .
C3 C 0.1587(6) 0.1095(6) 0.1434(3) 0.0254(14) Uani 1 1 d . . .
C4 C 0.0491(7) 0.0595(6) 0.1405(3) 0.0275(15) Uani 1 1 d . . .
C5 C 0.3962(7) 0.4378(6) 0.1251(3) 0.0310(16) Uani 1 1 d . . .
C6 C 0.3616(8) 0.5137(7) 0.0966(4) 0.0370(18) Uani 1 1 d . . .
C7 C 0.4970(7) 0.4114(6) 0.1213(3) 0.0274(15) Uani 1 1 d . . .
C8 C 0.5745(7) 0.4639(7) 0.0895(4) 0.0367(18) Uani 1 1 d . . .
C9 C 0.6152(6) 0.4922(6) 0.2625(3) 0.0258(14) Uani 1 1 d . . .
C10 C 0.6025(7) 0.5858(6) 0.2472(4) 0.0344(17) Uani 1 1 d . . .
C11 C 0.7097(6) 0.4523(6) 0.2615(4) 0.0289(16) Uani 1 1 d . . .
C12 C 0.8038(7) 0.5083(7) 0.2448(4) 0.0383(19) Uani 1 1 d . . .
C13 C 0.7161(6) 0.3232(6) 0.4266(3) 0.0275(11) Uani 1 1 d . . .
C14 C 0.7844(7) 0.3765(6) 0.4794(3) 0.0308(16) Uani 1 1 d . . .
C15 C 0.7367(6) 0.2295(6) 0.4005(3) 0.0275(11) Uani 1 1 d . . .
C16 C 0.8166(7) 0.1815(7) 0.4275(3) 0.0334(17) Uani 1 1 d . . .
C17 C 0.4891(6) 0.0724(6) 0.3962(3) 0.0280(11) Uani 1 1 d . . .
C18 C 0.5368(7) 0.0994(6) 0.4554(3) 0.0323(17) Uani 1 1 d . . .
C19 C 0.4970(6) -0.0138(6) 0.3597(3) 0.0280(11) Uani 1 1 d . . .
C20 C 0.5474(7) -0.0933(7) 0.3781(4) 0.0383(19) Uani 1 1 d . . .
C21 C 0.1822(6) -0.0962(6) 0.2005(3) 0.0237(14) Uani 1 1 d . . .
C22 C 0.1217(7) -0.1780(6) 0.1551(3) 0.0288(15) Uani 1 1 d . . .
C23 C 0.1421(6) -0.0722(6) 0.2517(3) 0.0287(16) Uani 1 1 d . . .
C24 C 0.0438(8) -0.1313(7) 0.2628(4) 0.0393(19) Uani 1 1 d . . .
C25 C 0.6746(7) -0.0809(6) 0.0812(4) 0.0349(18) Uani 1 1 d . . .
H25A H 0.6889 -0.1119 0.0428 0.042 Uiso 1 1 calc R . .
H25B H 0.7367 -0.0287 0.0983 0.042 Uiso 1 1 calc R . .
C26 C 0.5741(8) -0.0296(7) 0.0752(4) 0.045(2) Uani 1 1 d . . .
H26A H 0.5113 -0.0805 0.0595 0.067 Uiso 1 1 calc R . .
H26B H 0.5850 0.0166 0.0496 0.067 Uiso 1 1 calc R . .
H26C H 0.5630 0.0072 0.1125 0.067 Uiso 1 1 calc R . .
C27 C 0.5708(7) -0.2460(7) 0.0924(4) 0.0358(18) Uani 1 1 d . . .
H27A H 0.5725 -0.2988 0.1145 0.043 Uiso 1 1 calc R . .
H27B H 0.5036 -0.2193 0.0976 0.043 Uiso 1 1 calc R . .
C28 C 0.5690(8) -0.2934(7) 0.0294(4) 0.042(2) Uani 1 1 d . . .
H28A H 0.5634 -0.2426 0.0068 0.063 Uiso 1 1 calc R . .
H28B H 0.5075 -0.3471 0.0175 0.063 Uiso 1 1 calc R . .
H28C H 0.6349 -0.3205 0.0237 0.063 Uiso 1 1 calc R . .
C29 C 0.7738(7) -0.1996(7) 0.1164(4) 0.0364(18) Uani 1 1 d . . .
H29A H 0.8321 -0.1419 0.1299 0.044 Uiso 1 1 calc R . .
H29B H 0.7819 -0.2291 0.0766 0.044 Uiso 1 1 calc R . .
C30 C 0.7881(8) -0.2786(7) 0.1530(4) 0.042(2) Uani 1 1 d . . .
H30A H 0.7836 -0.2494 0.1928 0.063 Uiso 1 1 calc R . .
H30B H 0.8579 -0.2992 0.1494 0.063 Uiso 1 1 calc R . .
H30C H 0.7317 -0.3367 0.1397 0.063 Uiso 1 1 calc R . .
C31 C 0.6457(7) -0.1175(7) 0.1784(3) 0.0348(18) Uani 1 1 d . . .
H31A H 0.5784 -0.0898 0.1767 0.042 Uiso 1 1 calc R . .
H31B H 0.6354 -0.1726 0.1989 0.042 Uiso 1 1 calc R . .
C32 C 0.7352(7) -0.0354(7) 0.2129(4) 0.039(2) Uani 1 1 d . . .
H32A H 0.8012 -0.0630 0.2173 0.059 Uiso 1 1 calc R . .
H32B H 0.7145 -0.0103 0.2503 0.059 Uiso 1 1 calc R . .
H32C H 0.7468 0.0194 0.1929 0.059 Uiso 1 1 calc R . .
C33 C -0.1647(9) 0.2406(8) 0.0139(4) 0.047(2) Uani 1 1 d . . .
H33A H -0.1582 0.1734 0.0204 0.056 Uiso 1 1 calc R . .
H33B H -0.1307 0.2482 -0.0205 0.056 Uiso 1 1 calc R . .
C34 C -0.2852(9) 0.2461(9) 0.0019(5) 0.060(3) Uani 1 1 d . . .
H34A H -0.3222 0.2295 0.0334 0.090 Uiso 1 1 calc R . .
H34B H -0.3161 0.1984 -0.0333 0.090 Uiso 1 1 calc R . .
H34C H -0.2934 0.3136 -0.0020 0.090 Uiso 1 1 calc R . .
C35 C -0.0957(10) 0.4223(8) 0.0492(5) 0.054(3) Uani 1 1 d . . .
H35A H -0.0702 0.4185 0.0116 0.065 Uiso 1 1 calc R . .
H35B H -0.1686 0.4391 0.0461 0.065 Uiso 1 1 calc R . .
C36 C -0.0218(12) 0.5080(9) 0.0924(6) 0.082(5) Uani 1 1 d . . .
H36A H -0.0425 0.5091 0.1304 0.123 Uiso 1 1 calc R . .
H36B H -0.0286 0.5717 0.0820 0.123 Uiso 1 1 calc R . .
H36C H 0.0524 0.4971 0.0920 0.123 Uiso 1 1 calc R . .
C37 C 0.0086(9) 0.2898(9) 0.0762(4) 0.049(2) Uani 1 1 d . . .
H37A H -0.0009 0.2209 0.0824 0.059 Uiso 1 1 calc R . .
H37B H 0.0456 0.3344 0.1118 0.059 Uiso 1 1 calc R . .
C38 C 0.0810(9) 0.2962(10) 0.0288(4) 0.057(3) Uani 1 1 d . . .
H38A H 0.0485 0.2478 -0.0058 0.086 Uiso 1 1 calc R . .
H38B H 0.1513 0.2814 0.0408 0.086 Uiso 1 1 calc R . .
H38C H 0.0892 0.3636 0.0212 0.086 Uiso 1 1 calc R . .
C39 C -0.1602(8) 0.3194(7) 0.1186(4) 0.041(2) Uani 1 1 d . . .
H39A H -0.1150 0.3669 0.1508 0.049 Uiso 1 1 calc R . .
H39B H -0.2278 0.3453 0.1124 0.049 Uiso 1 1 calc R . .
C40 C -0.1864(11) 0.2176(9) 0.1358(5) 0.059(3) Uani 1 1 d . . .
H40A H -0.2243 0.1677 0.1031 0.088 Uiso 1 1 calc R . .
H40B H -0.2315 0.2241 0.1666 0.088 Uiso 1 1 calc R . .
H40C H -0.1199 0.1966 0.1486 0.088 Uiso 1 1 calc R . .
C41 C -0.2954(7) 0.6821(7) 0.4583(4) 0.040(2) Uani 1 1 d . . .
H41A H -0.3016 0.6310 0.4228 0.048 Uiso 1 1 calc R . .
H41B H -0.3467 0.7273 0.4523 0.048 Uiso 1 1 calc R . .
C42 C -0.3291(8) 0.6286(7) 0.5068(4) 0.046(2) Uani 1 1 d . . .
H42A H -0.2784 0.5842 0.5137 0.068 Uiso 1 1 calc R . .
H42B H -0.4009 0.5895 0.4955 0.068 Uiso 1 1 calc R . .
H42C H -0.3290 0.6787 0.5415 0.068 Uiso 1 1 calc R . .
C43 C -0.0966(8) 0.6755(8) 0.4750(4) 0.044(2) Uani 1 1 d . . .
H43A H -0.1089 0.6452 0.5081 0.053 Uiso 1 1 calc R . .
H43B H -0.0250 0.7174 0.4834 0.053 Uiso 1 1 calc R . .
C44 C -0.0963(8) 0.5900(7) 0.4223(4) 0.045(2) Uani 1 1 d . . .
H44A H -0.1656 0.5459 0.4145 0.067 Uiso 1 1 calc R . .
H44B H -0.0399 0.5517 0.4299 0.067 Uiso 1 1 calc R . .
H44C H -0.0832 0.6189 0.3892 0.067 Uiso 1 1 calc R . .
C45 C -0.1668(8) 0.7930(8) 0.4166(4) 0.045(2) Uani 1 1 d . . .
H45A H -0.1665 0.7401 0.3826 0.054 Uiso 1 1 calc R . .
H45B H -0.2290 0.8262 0.4098 0.054 Uiso 1 1 calc R . .
C46 C -0.0633(9) 0.8704(10) 0.4241(5) 0.058(3) Uani 1 1 d . . .
H46A H -0.0680 0.9283 0.4538 0.088 Uiso 1 1 calc R . .
H46B H -0.0547 0.8917 0.3883 0.088 Uiso 1 1 calc R . .
H46C H -0.0019 0.8402 0.4349 0.088 Uiso 1 1 calc R . .
C47 C -0.1647(8) 0.8240(8) 0.5237(4) 0.042(2) Uani 1 1 d . . .
H47A H -0.0894 0.8577 0.5304 0.050 Uiso 1 1 calc R . .
H47B H -0.1779 0.7911 0.5558 0.050 Uiso 1 1 calc R . .
C48 C -0.2377(9) 0.9037(7) 0.5236(4) 0.044(2) Uani 1 1 d . . .
H48A H -0.2181 0.9434 0.4957 0.066 Uiso 1 1 calc R . .
H48B H -0.2291 0.9473 0.5613 0.066 Uiso 1 1 calc R . .
H48C H -0.3123 0.8708 0.5136 0.066 Uiso 1 1 calc R . .
C49 C 0.2658(9) 0.7516(8) 0.3526(5) 0.049(2) Uani 1 1 d . . .
H49A H 0.3411 0.7767 0.3689 0.059 Uiso 1 1 calc R . .
H49B H 0.2487 0.7900 0.3236 0.059 Uiso 1 1 calc R . .
C50 C 0.1961(10) 0.7749(9) 0.3994(5) 0.058(3) Uani 1 1 d . . .
H50A H 0.1208 0.7580 0.3833 0.087 Uiso 1 1 calc R . .
H50B H 0.2130 0.8461 0.4171 0.087 Uiso 1 1 calc R . .
H50C H 0.2096 0.7357 0.4280 0.087 Uiso 1 1 calc R . .
C51 C 0.2937(9) 0.5781(8) 0.3653(5) 0.051(2) Uani 1 1 d . . .
H51A H 0.2387 0.5712 0.3913 0.061 Uiso 1 1 calc R . .
H51B H 0.2971 0.5105 0.3435 0.061 Uiso 1 1 calc R . .
C52 C 0.4033(9) 0.6215(8) 0.4013(5) 0.054(3) Uani 1 1 d . . .
H52A H 0.4584 0.6295 0.3760 0.080 Uiso 1 1 calc R . .
H52B H 0.4213 0.5759 0.4254 0.080 Uiso 1 1 calc R . .
H52C H 0.3995 0.6865 0.4250 0.080 Uiso 1 1 calc R . .
C53 C 0.3337(9) 0.6361(8) 0.2766(4) 0.048(2) Uani 1 1 d . . .
H53A H 0.3399 0.5653 0.2632 0.058 Uiso 1 1 calc R . .
H53B H 0.4054 0.6722 0.2941 0.058 Uiso 1 1 calc R . .
C54 C 0.2989(10) 0.6795(8) 0.2240(5) 0.052(3) Uani 1 1 d . . .
H54A H 0.2307 0.6409 0.2044 0.079 Uiso 1 1 calc R . .
H54B H 0.3534 0.6753 0.1979 0.079 Uiso 1 1 calc R . .
H54C H 0.2910 0.7493 0.2367 0.079 Uiso 1 1 calc R . .
C55 C 0.1413(8) 0.5975(9) 0.2982(5) 0.055(3) Uani 1 1 d . . .
H55A H 0.0974 0.6011 0.3300 0.066 Uiso 1 1 calc R . .
H55B H 0.1151 0.6397 0.2732 0.066 Uiso 1 1 calc R . .
C56 C 0.1220(8) 0.4894(8) 0.2645(5) 0.054(3) Uani 1 1 d . . .
H56A H 0.1658 0.4840 0.2332 0.081 Uiso 1 1 calc R . .
H56B H 0.0464 0.4696 0.2493 0.081 Uiso 1 1 calc R . .
H56C H 0.1414 0.4456 0.2895 0.081 Uiso 1 1 calc R . .
C57 C 0.0338(9) 0.8291(10) 0.7008(5) 0.061(3) Uani 1 1 d . . .
H57A H 0.1060 0.8129 0.7051 0.091 Uiso 1 1 calc R . .
H57B H 0.0075 0.8410 0.7379 0.091 Uiso 1 1 calc R . .
H57C H 0.0355 0.8891 0.6852 0.091 Uiso 1 1 calc R . .
C58 C -0.0376(10) 0.7454(10) 0.6622(5) 0.059(3) Uani 1 1 d . . .

loop_
_atom_site_aniso_label
_atom_site_aniso_U_11
_atom_site_aniso_U_22
_atom_site_aniso_U_33
_atom_site_aniso_U_23
_atom_site_aniso_U_13
_atom_site_aniso_U_12
Mo1 0.0229(3) 0.0222(3) 0.0239(3) 0.0026(2) 0.0008(2) 0.0023(2)
Mo2 0.0224(3) 0.0216(3) 0.0244(3) 0.0012(2) -0.0003(2) 0.0026(2)
Mo3 0.0236(3) 0.0203(3) 0.0217(3) 0.0017(2) 0.0003(2) 0.0020(2)
S1 0.0257(9) 0.0250(9) 0.0242(8) 0.0032(7) 0.0011(7) 0.0021(7)
S2 0.0214(8) 0.0192(8) 0.0271(8) -0.0001(6) -0.0001(6) 0.0031(6)
S3 0.0267(9) 0.0246(9) 0.0218(8) 0.0030(6) 0.0009(7) 0.0040(7)
S4 0.0263(9) 0.0271(9) 0.0263(9) 0.0027(7) 0.0029(7) 0.0023(7)
S5 0.0289(9) 0.0258(9) 0.0289(9) 0.0036(7) 0.0020(7) 0.0036(7)
S6 0.0258(9) 0.0257(9) 0.0280(9) 0.0040(7) 0.0040(7) 0.0014(7)
S7 0.0256(9) 0.0222(9) 0.0286(9) 0.0005(7) 0.0013(7) 0.0020(7)
S8 0.0272(9) 0.0266(9) 0.0326(10) 0.0038(7) 0.0035(7) 0.0056(7)
S9 0.0313(10) 0.0251(9) 0.0294(9) 0.0005(7) -0.0015(7) 0.0052(7)
S10 0.0288(9) 0.0250(9) 0.0252(9) -0.0026(7) 0.0009(7) 0.0051(7)
S11 0.0302(9) 0.0258(9) 0.0215(8) 0.0029(7) -0.0006(7) 0.0062(7)
S12 0.0316(10) 0.0248(9) 0.0258(9) 0.0015(7) -0.0015(7) 0.0050(7)
S13 0.0309(9) 0.0283(9) 0.0216(8) 0.0029(7) 0.0031(7) 0.0012(7)
S14 0.0274(9) 0.0244(9) 0.0249(8) 0.0031(7) 0.0000(7) 0.0044(7)
N1 0.041(4) 0.044(4) 0.023(3) -0.006(3) -0.002(3) 0.002(3)
N2 0.023(3) 0.035(4) 0.038(4) 0.007(3) 0.004(3) -0.001(3)
N3 0.077(6) 0.049(5) 0.041(4) 0.017(4) 0.015(4) 0.025(5)
N4 0.047(4) 0.034(4) 0.039(4) 0.004(3) 0.015(3) -0.004(3)
N5 0.041(4) 0.031(4) 0.068(5) 0.018(4) 0.012(4) 0.008(3)
N6 0.031(4) 0.038(4) 0.068(6) 0.015(4) 0.009(4) -0.002(3)
N7 0.042(4) 0.042(4) 0.031(4) -0.007(3) -0.016(3) 0.007(3)
N8 0.033(4) 0.039(4) 0.043(4) 0.008(3) -0.015(3) 0.010(3)
N9 0.057(5) 0.042(4) 0.032(4) 0.011(3) -0.004(3) 0.008(4)
N10 0.058(5) 0.043(5) 0.052(5) 0.021(4) -0.005(4) 0.033(4)
N11 0.047(5) 0.064(6) 0.046(5) -0.006(4) 0.008(4) -0.029(4)
N12 0.046(4) 0.039(4) 0.032(4) -0.002(3) 0.000(3) -0.008(3)
N13 0.034(3) 0.022(3) 0.030(3) 0.004(2) 0.005(3) -0.004(3)
N14 0.036(4) 0.036(4) 0.031(3) 0.004(3) 0.007(3) 0.014(3)
N15 0.030(4) 0.046(4) 0.031(4) 0.006(3) -0.006(3) 0.007(3)
N16 0.038(4) 0.035(4) 0.036(4) -0.005(3) 0.001(3) 0.014(3)
N17 0.098(10) 0.106(10) 0.055(7) 0.022(7) -0.005(6) -0.002(8)
C1 0.026(4) 0.025(4) 0.032(4) 0.010(3) -0.002(3) 0.004(3)
C2 0.030(4) 0.034(4) 0.041(5) 0.012(4) 0.013(3) 0.010(3)
C3 0.024(3) 0.030(4) 0.023(3) 0.009(3) 0.000(3) 0.003(3)
C4 0.036(4) 0.028(4) 0.020(3) 0.006(3) 0.004(3) 0.007(3)
C5 0.037(4) 0.020(4) 0.032(4) -0.001(3) 0.002(3) 0.002(3)
C6 0.042(5) 0.031(4) 0.039(5) 0.006(3) 0.012(4) 0.008(4)
C7 0.037(4) 0.023(4) 0.020(3) 0.003(3) 0.000(3) 0.004(3)
C8 0.036(4) 0.031(4) 0.037(4) -0.004(3) -0.001(3) 0.001(3)
C9 0.030(4) 0.025(4) 0.020(3) 0.004(3) 0.002(3) -0.001(3)
C10 0.031(4) 0.029(4) 0.041(5) 0.006(3) 0.006(3) -0.001(3)
C11 0.021(3) 0.021(3) 0.040(4) 0.000(3) 0.005(3) -0.003(3)
C12 0.038(5) 0.030(4) 0.042(5) -0.001(3) -0.006(4) 0.008(4)
C13 0.021(2) 0.031(3) 0.029(3) 0.008(2) -0.0019(19) 0.002(2)
C14 0.034(4) 0.032(4) 0.029(4) 0.011(3) 0.000(3) 0.010(3)
C15 0.021(2) 0.031(3) 0.029(3) 0.008(2) -0.0019(19) 0.002(2)
C16 0.032(4) 0.036(4) 0.028(4) 0.001(3) 0.003(3) -0.001(3)
C17 0.028(3) 0.029(3) 0.025(3) 0.006(2) -0.003(2) 0.004(2)
C18 0.041(4) 0.032(4) 0.026(4) 0.014(3) -0.004(3) 0.010(3)
C19 0.028(3) 0.029(3) 0.025(3) 0.006(2) -0.003(2) 0.004(2)
C20 0.038(5) 0.039(5) 0.031(4) -0.003(3) 0.001(3) 0.002(4)
C21 0.019(3) 0.031(4) 0.016(3) -0.002(3) -0.007(2) 0.003(3)
C22 0.034(4) 0.026(4) 0.028(4) 0.010(3) 0.003(3) 0.001(3)
C23 0.025(4) 0.023(4) 0.035(4) 0.009(3) -0.012(3) 0.002(3)
C24 0.046(5) 0.041(5) 0.025(4) -0.001(3) 0.002(4) 0.005(4)
C25 0.041(5) 0.031(4) 0.032(4) 0.004(3) 0.010(3) 0.002(3)
C26 0.054(6) 0.036(5) 0.045(5) 0.015(4) 0.002(4) 0.004(4)
C27 0.031(4) 0.032(4) 0.039(4) 0.004(3) 0.006(3) -0.007(3)
C28 0.051(5) 0.032(5) 0.038(5) 0.007(4) 0.002(4) -0.005(4)
C29 0.036(4) 0.031(4) 0.037(4) -0.001(3) 0.006(3) -0.001(3)
C30 0.035(5) 0.036(5) 0.051(5) 0.003(4) -0.002(4) 0.003(4)
C31 0.036(4) 0.040(5) 0.028(4) 0.008(3) 0.005(3) 0.005(4)
C32 0.042(5) 0.034(4) 0.033(4) -0.011(3) 0.006(4) 0.002(4)
C33 0.056(6) 0.050(6) 0.038(5) 0.015(4) 0.008(4) 0.011(5)
C34 0.054(6) 0.056(7) 0.062(7) 0.016(5) -0.014(5) -0.007(5)
C35 0.066(7) 0.040(5) 0.070(7) 0.028(5) 0.027(6) 0.021(5)
C36 0.100(11) 0.040(6) 0.099(10) -0.006(6) 0.059(9) -0.015(6)
C37 0.052(6) 0.066(7) 0.035(5) 0.012(4) 0.001(4) 0.030(5)
C38 0.045(6) 0.092(9) 0.038(5) 0.007(5) 0.002(4) 0.032(6)
C39 0.046(5) 0.047(5) 0.029(4) 0.005(4) 0.014(4) 0.008(4)
C40 0.085(9) 0.050(6) 0.050(6) 0.016(5) 0.017(6) 0.030(6)
C41 0.033(4) 0.046(5) 0.036(4) -0.008(4) 0.001(3) 0.012(4)
C42 0.048(5) 0.038(5) 0.041(5) -0.007(4) -0.007(4) 0.007(4)
C43 0.036(5) 0.046(5) 0.047(5) 0.004(4) -0.006(4) 0.008(4)
C44 0.039(5) 0.040(5) 0.052(6) 0.004(4) -0.006(4) 0.007(4)
C45 0.055(6) 0.057(6) 0.026(4) 0.008(4) -0.001(4) 0.022(5)
C46 0.056(7) 0.081(8) 0.048(6) 0.024(6) 0.017(5) 0.023(6)
C47 0.049(5) 0.049(5) 0.026(4) 0.004(4) 0.000(4) 0.008(4)
C48 0.063(6) 0.041(5) 0.028(4) 0.006(4) 0.005(4) 0.014(4)
C49 0.053(6) 0.039(5) 0.051(6) -0.002(4) -0.003(5) 0.014(4)
C50 0.064(7) 0.060(7) 0.042(5) -0.016(5) 0.011(5) 0.019(6)
C51 0.065(7) 0.048(6) 0.046(5) 0.017(5) 0.007(5) 0.020(5)
C52 0.058(6) 0.053(6) 0.044(5) -0.006(5) -0.010(5) 0.020(5)
C53 0.049(6) 0.048(6) 0.050(6) 0.009(4) 0.008(4) 0.014(4)
C54 0.068(7) 0.039(5) 0.055(6) 0.015(5) 0.015(5) 0.014(5)
C55 0.035(5) 0.061(7) 0.062(7) -0.009(5) 0.002(5) 0.012(5)
C56 0.033(5) 0.047(6) 0.072(7) -0.007(5) 0.000(5) 0.009(4)
C57 0.042(6) 0.083(9) 0.056(6) -0.003(6) 0.015(5) 0.023(6)
C58 0.053(6) 0.073(8) 0.046(6) 0.014(6) -0.012(5) 0.007(6)

loop_
_atom_type_symbol
_atom_type_description
_atom_type_scat_dispersion_real
_atom_type_scat_dispersion_imag
_atom_type_scat_source
C C 0.0033 0.0016 'International Tables Vol C Tables 4.2.6.8 and 6.1.1.4'
H H 0.0000 0.0000 'International Tables Vol C Tables 4.2.6.8 and 6.1.1.4'
N N 0.0061 0.0033 'International Tables Vol C Tables 4.2.6.8 and 6.1.1.4'
S S 0.1246 0.1234 'International Tables Vol C Tables 4.2.6.8 and 6.1.1.4'
Mo Mo -1.6832 0.6857 'International Tables Vol C Tables 4.2.6.8 and 6.1.1.4'

loop_
_geom_angle_atom_site_label_1
_geom_angle_atom_site_label_2
_geom_angle_atom_site_label_3
_geom_angle
_geom_angle_site_symmetry_1
_geom_angle_site_symmetry_3
_geom_angle_publ_flag
S1 Mo1 S6 81.32(7) . . ?
S1 Mo1 S2 94.03(6) . . ?
S6 Mo1 S2 143.81(7) . . ?
S1 Mo1 S3 106.16(7) . . ?
S6 Mo1 S3 150.88(7) . . ?
S2 Mo1 S3 64.86(6) . . ?
S1 Mo1 S5 162.98(7) . . ?
S6 Mo1 S5 85.12(7) . . ?
S2 Mo1 S5 102.98(7) . . ?
S3 Mo1 S5 81.16(7) . . ?
S1 Mo1 S4 83.89(7) . . ?
S6 Mo1 S4 72.90(6) . . ?
S2 Mo1 S4 142.66(7) . . ?
S3 Mo1 S4 79.88(6) . . ?
S5 Mo1 S4 82.32(7) . . ?
S1 Mo1 S7 102.42(7) . . ?
S6 Mo1 S7 83.03(7) . . ?
S2 Mo1 S7 62.82(6) . . ?
S3 Mo1 S7 121.19(6) . . ?
S5 Mo1 S7 86.00(7) . . ?
S4 Mo1 S7 153.98(7) . . ?
S1 Mo1 Mo2 53.36(5) . . ?
S6 Mo1 Mo2 96.57(6) . . ?
S2 Mo1 Mo2 54.50(5) . . ?
S3 Mo1 Mo2 110.58(5) . . ?
S5 Mo1 Mo2 139.19(5) . . ?
S4 Mo1 Mo2 137.23(5) . . ?
S7 Mo1 Mo2 54.06(5) . . ?
S1 Mo1 Mo3 53.43(5) . . ?
S6 Mo1 Mo3 134.70(5) . . ?
S2 Mo1 Mo3 54.19(5) . . ?
S3 Mo1 Mo3 58.35(5) . . ?
S5 Mo1 Mo3 138.58(6) . . ?
S4 Mo1 Mo3 97.51(5) . . ?
S7 Mo1 Mo3 106.56(5) . . ?
Mo2 Mo1 Mo3 60.28(2) . . ?
S1 Mo2 S2 94.25(6) . . ?
S1 Mo2 S10 81.93(7) . . ?
S2 Mo2 S10 144.22(7) . . ?
S1 Mo2 S7 105.71(7) . . ?
S2 Mo2 S7 64.72(6) . . ?
S10 Mo2 S7 150.53(7) . . ?
S1 Mo2 S9 165.17(7) . . ?
S2 Mo2 S9 100.57(7) . . ?
S10 Mo2 S9 85.65(7) . . ?
S7 Mo2 S9 81.47(7) . . ?
S1 Mo2 S8 86.37(7) . . ?
S2 Mo2 S8 142.73(7) . . ?
S10 Mo2 S8 72.82(7) . . ?
S7 Mo2 S8 79.22(7) . . ?
S9 Mo2 S8 82.21(7) . . ?
S1 Mo2 S11 101.22(7) . . ?
S2 Mo2 S11 63.86(6) . . ?
S10 Mo2 S11 81.91(7) . . ?
S7 Mo2 S11 122.87(7) . . ?
S9 Mo2 S11 84.96(7) . . ?
S8 Mo2 S11 152.37(7) . . ?
S1 Mo2 Mo1 53.13(5) . . ?
S2 Mo2 Mo1 55.01(5) . . ?
S10 Mo2 Mo1 134.95(5) . . ?
S7 Mo2 Mo1 57.89(5) . . ?
S9 Mo2 Mo1 138.05(5) . . ?
S8 Mo2 Mo1 98.46(6) . . ?
S11 Mo2 Mo1 107.38(5) . . ?
S1 Mo2 Mo3 53.21(5) . . ?
S2 Mo2 Mo3 54.15(5) . . ?
S10 Mo2 Mo3 97.95(6) . . ?
S7 Mo2 Mo3 109.48(5) . . ?
S9 Mo2 Mo3 137.34(6) . . ?
S8 Mo2 Mo3 139.58(5) . . ?
S11 Mo2 Mo3 53.98(5) . . ?
Mo1 Mo2 Mo3 59.89(3) . . ?
S1 Mo3 S2 94.46(7) . . ?
S1 Mo3 S14 84.25(7) . . ?
S2 Mo3 S14 143.73(7) . . ?
S1 Mo3 S11 104.32(7) . . ?
S2 Mo3 S11 65.66(6) . . ?
S14 Mo3 S11 149.66(7) . . ?
S1 Mo3 S13 166.49(7) . . ?
S2 Mo3 S13 99.01(7) . . ?
S14 Mo3 S13 85.57(7) . . ?
S11 Mo3 S13 80.42(7) . . ?
S1 Mo3 S12 83.94(7) . . ?
S2 Mo3 S12 143.57(7) . . ?
S14 Mo3 S12 72.51(6) . . ?
S11 Mo3 S12 79.44(6) . . ?
S13 Mo3 S12 84.54(7) . . ?
S1 Mo3 S3 101.65(7) . . ?
S2 Mo3 S3 63.17(6) . . ?
S14 Mo3 S3 81.53(6) . . ?
S11 Mo3 S3 123.62(6) . . ?
S13 Mo3 S3 85.57(7) . . ?
S12 Mo3 S3 152.81(6) . . ?
S1 Mo3 Mo1 53.08(5) . . ?
S2 Mo3 Mo1 55.08(5) . . ?
S14 Mo3 Mo1 98.04(6) . . ?
S11 Mo3 Mo1 110.46(5) . . ?
S13 Mo3 Mo1 137.62(5) . . ?
S12 Mo3 Mo1 136.96(6) . . ?
S3 Mo3 Mo1 53.75(5) . . ?
S1 Mo3 Mo2 53.09(5) . . ?
S2 Mo3 Mo2 54.54(5) . . ?
S14 Mo3 Mo2 137.31(5) . . ?
S11 Mo3 Mo2 57.56(5) . . ?
S13 Mo3 Mo2 136.09(5) . . ?
S12 Mo3 Mo2 98.42(6) . . ?
S3 Mo3 Mo2 106.23(5) . . ?
Mo1 Mo3 Mo2 59.83(3) . . ?
Mo1 S1 Mo2 73.51(6) . . ?
Mo1 S1 Mo3 73.49(6) . . ?
Mo2 S1 Mo3 73.70(6) . . ?
Mo3 S2 Mo2 71.31(5) . . ?
Mo3 S2 Mo1 70.73(5) . . ?
Mo2 S2 Mo1 70.49(5) . . ?
C3 S3 Mo1 108.8(3) . . ?
C3 S3 Mo3 114.3(3) . . ?
Mo1 S3 Mo3 67.90(6) . . ?
C1 S4 Mo1 106.1(3) . . ?
C5 S5 Mo1 102.2(3) . . ?
C7 S6 Mo1 102.6(3) . . ?
C9 S7 Mo2 109.8(3) . . ?
C9 S7 Mo1 115.6(2) . . ?
Mo2 S7 Mo1 68.06(5) . . ?
C11 S8 Mo2 107.7(3) . . ?
C13 S9 Mo2 101.8(3) . . ?
C15 S10 Mo2 102.4(3) . . ?
C17 S11 Mo3 109.1(3) . . ?
C17 S11 Mo2 114.7(3) . . ?
Mo3 S11 Mo2 68.46(5) . . ?
C19 S12 Mo3 107.3(3) . . ?
C23 S13 Mo3 101.8(3) . . ?
C21 S14 Mo3 101.6(2) . . ?
C25 N13 C29 105.4(6) . . ?
C25 N13 C31 111.5(6) . . ?
C29 N13 C31 111.4(6) . . ?
C25 N13 C27 111.3(6) . . ?
C29 N13 C27 111.6(6) . . ?
C31 N13 C27 105.8(6) . . ?
C33 N14 C37 108.5(7) . . ?
C33 N14 C35 108.0(8) . . ?
C37 N14 C35 112.5(8) . . ?
C33 N14 C39 110.8(7) . . ?
C37 N14 C39 108.7(7) . . ?
C35 N14 C39 108.3(7) . . ?
C47 N15 C43 107.2(7) . . ?
C47 N15 C41 111.2(7) . . ?
C43 N15 C41 110.6(7) . . ?
C47 N15 C45 110.3(7) . . ?
C43 N15 C45 111.1(7) . . ?
C41 N15 C45 106.4(7) . . ?
C49 N16 C55 110.7(7) . . ?
C49 N16 C53 109.0(8) . . ?
C55 N16 C53 112.3(8) . . ?
C49 N16 C51 111.0(7) . . ?
C55 N16 C51 106.7(9) . . ?
C53 N16 C51 107.1(7) . . ?
C3 C1 C2 119.6(7) . . ?
C3 C1 S4 124.5(6) . . ?
C2 C1 S4 115.8(6) . . ?
N1 C2 C1 178.3(9) . . ?
C1 C3 C4 124.9(7) . . ?
C1 C3 S3 120.5(6) . . ?
C4 C3 S3 114.6(5) . . ?
N2 C4 C3 177.0(8) . . ?
C7 C5 C6 121.4(8) . . ?
C7 C5 S5 123.4(6) . . ?
C6 C5 S5 115.2(6) . . ?
N3 C6 C5 176.8(10) . . ?
C5 C7 C8 120.0(7) . . ?
C5 C7 S6 126.3(6) . . ?
C8 C7 S6 113.7(6) . . ?
N4 C8 C7 174.3(10) . . ?
C11 C9 C10 124.3(7) . . ?
C11 C9 S7 119.7(6) . . ?
C10 C9 S7 116.0(6) . . ?
N5 C10 C9 176.5(9) . . ?
C9 C11 C12 119.0(7) . . ?
C9 C11 S8 123.4(6) . . ?
C12 C11 S8 117.6(6) . . ?
N6 C12 C11 177.9(10) . . ?
C15 C13 C14 117.8(7) . . ?
C15 C13 S9 125.4(6) . . ?
C14 C13 S9 116.8(6) . . ?
N7 C14 C13 176.1(9) . . ?
C13 C15 C16 121.1(7) . . ?
C13 C15 S10 124.6(6) . . ?
C16 C15 S10 114.3(6) . . ?
N8 C16 C15 177.2(9) . . ?
C19 C17 C18 124.1(7) . . ?
C19 C17 S11 120.3(6) . . ?
C18 C17 S11 115.4(6) . . ?
N9 C18 C17 179.8(11) . . ?
C17 C19 C20 122.4(7) . . ?
C17 C19 S12 123.7(6) . . ?
C20 C19 S12 113.9(6) . . ?
N10 C20 C19 176.1(10) . . ?
C23 C21 C22 119.6(7) . . ?
C23 C21 S14 125.8(5) . . ?
C22 C21 S14 114.6(5) . . ?
N12 C22 C21 178.6(8) . . ?
C21 C23 C24 120.6(7) . . ?
C21 C23 S13 124.6(6) . . ?
C24 C23 S13 114.7(6) . . ?
N11 C24 C23 176.0(9) . . ?
N13 C25 C26 115.5(7) . . ?
N13 C25 H25A 108.4 . . ?
C26 C25 H25A 108.4 . . ?
N13 C25 H25B 108.4 . . ?
C26 C25 H25B 108.4 . . ?
H25A C25 H25B 107.5 . . ?
C25 C26 H26A 109.5 . . ?
C25 C26 H26B 109.5 . . ?
H26A C26 H26B 109.5 . . ?
C25 C26 H26C 109.5 . . ?
H26A C26 H26C 109.5 . . ?
H26B C26 H26C 109.5 . . ?
C28 C27 N13 114.7(7) . . ?
C28 C27 H27A 108.6 . . ?
N13 C27 H27A 108.6 . . ?
C28 C27 H27B 108.6 . . ?
N13 C27 H27B 108.6 . . ?
H27A C27 H27B 107.6 . . ?
C27 C28 H28A 109.5 . . ?
C27 C28 H28B 109.5 . . ?
H28A C28 H28B 109.5 . . ?
C27 C28 H28C 109.5 . . ?
H28A C28 H28C 109.5 . . ?
H28B C28 H28C 109.5 . . ?
N13 C29 C30 115.4(7) . . ?
N13 C29 H29A 108.4 . . ?
C30 C29 H29A 108.4 . . ?
N13 C29 H29B 108.4 . . ?
C30 C29 H29B 108.4 . . ?
H29A C29 H29B 107.5 . . ?
C29 C30 H30A 109.5 . . ?
C29 C30 H30B 109.5 . . ?
H30A C30 H30B 109.5 . . ?
C29 C30 H30C 109.5 . . ?
H30A C30 H30C 109.5 . . ?
H30B C30 H30C 109.5 . . ?
C32 C31 N13 114.9(7) . . ?
C32 C31 H31A 108.6 . . ?
N13 C31 H31A 108.6 . . ?
C32 C31 H31B 108.6 . . ?
N13 C31 H31B 108.6 . . ?
H31A C31 H31B 107.5 . . ?
C31 C32 H32A 109.5 . . ?
C31 C32 H32B 109.5 . . ?
H32A C32 H32B 109.5 . . ?
C31 C32 H32C 109.5 . . ?
H32A C32 H32C 109.5 . . ?
H32B C32 H32C 109.5 . . ?
N14 C33 C34 116.0(9) . . ?
N14 C33 H33A 108.3 . . ?
C34 C33 H33A 108.3 . . ?
N14 C33 H33B 108.3 . . ?
C34 C33 H33B 108.3 . . ?
H33A C33 H33B 107.4 . . ?
C33 C34 H34A 109.5 . . ?
C33 C34 H34B 109.5 . . ?
H34A C34 H34B 109.5 . . ?
C33 C34 H34C 109.5 . . ?
H34A C34 H34C 109.5 . . ?
H34B C34 H34C 109.5 . . ?
C36 C35 N14 114.8(10) . . ?
C36 C35 H35A 108.6 . . ?
N14 C35 H35A 108.6 . . ?
C36 C35 H35B 108.6 . . ?
N14 C35 H35B 108.6 . . ?
H35A C35 H35B 107.5 . . ?
C35 C36 H36A 109.5 . . ?
C35 C36 H36B 109.5 . . ?
H36A C36 H36B 109.5 . . ?
C35 C36 H36C 109.5 . . ?
H36A C36 H36C 109.5 . . ?
H36B C36 H36C 109.5 . . ?
N14 C37 C38 114.9(8) . . ?
N14 C37 H37A 108.5 . . ?
C38 C37 H37A 108.5 . . ?
N14 C37 H37B 108.5 . . ?
C38 C37 H37B 108.5 . . ?
H37A C37 H37B 107.5 . . ?
C37 C38 H38A 109.5 . . ?
C37 C38 H38B 109.5 . . ?
H38A C38 H38B 109.5 . . ?
C37 C38 H38C 109.5 . . ?
H38A C38 H38C 109.5 . . ?
H38B C38 H38C 109.5 . . ?
C40 C39 N14 115.6(8) . . ?
C40 C39 H39A 108.4 . . ?
N14 C39 H39A 108.4 . . ?
C40 C39 H39B 108.4 . . ?
N14 C39 H39B 108.4 . . ?
H39A C39 H39B 107.4 . . ?
C39 C40 H40A 109.5 . . ?
C39 C40 H40B 109.5 . . ?
H40A C40 H40B 109.5 . . ?
C39 C40 H40C 109.5 . . ?
H40A C40 H40C 109.5 . . ?
H40B C40 H40C 109.5 . . ?
N15 C41 C42 115.6(7) . . ?
N15 C41 H41A 108.4 . . ?
C42 C41 H41A 108.4 . . ?
N15 C41 H41B 108.4 . . ?
C42 C41 H41B 108.4 . . ?
H41A C41 H41B 107.4 . . ?
C41 C42 H42A 109.5 . . ?
C41 C42 H42B 109.5 . . ?
H42A C42 H42B 109.5 . . ?
C41 C42 H42C 109.5 . . ?
H42A C42 H42C 109.5 . . ?
H42B C42 H42C 109.5 . . ?
N15 C43 C44 115.5(7) . . ?
N15 C43 H43A 108.4 . . ?
C44 C43 H43A 108.4 . . ?
N15 C43 H43B 108.4 . . ?
C44 C43 H43B 108.4 . . ?
H43A C43 H43B 107.5 . . ?
C43 C44 H44A 109.5 . . ?
C43 C44 H44B 109.5 . . ?
H44A C44 H44B 109.5 . . ?
C43 C44 H44C 109.5 . . ?
H44A C44 H44C 109.5 . . ?
H44B C44 H44C 109.5 . . ?
C46 C45 N15 113.5(8) . . ?
C46 C45 H45A 108.9 . . ?
N15 C45 H45A 108.9 . . ?
C46 C45 H45B 108.9 . . ?
N15 C45 H45B 108.9 . . ?
H45A C45 H45B 107.7 . . ?
C45 C46 H46A 109.5 . . ?
C45 C46 H46B 109.5 . . ?
H46A C46 H46B 109.5 . . ?
C45 C46 H46C 109.5 . . ?
H46A C46 H46C 109.5 . . ?
H46B C46 H46C 109.5 . . ?
N15 C47 C48 114.4(7) . . ?
N15 C47 H47A 108.7 . . ?
C48 C47 H47A 108.7 . . ?
N15 C47 H47B 108.7 . . ?
C48 C47 H47B 108.7 . . ?
H47A C47 H47B 107.6 . . ?
C47 C48 H48A 109.5 . . ?
C47 C48 H48B 109.5 . . ?
H48A C48 H48B 109.5 . . ?
C47 C48 H48C 109.5 . . ?
H48A C48 H48C 109.5 . . ?
H48B C48 H48C 109.5 . . ?
C50 C49 N16 117.6(10) . . ?
C50 C49 H49A 107.9 . . ?
N16 C49 H49A 107.9 . . ?
C50 C49 H49B 107.9 . . ?
N16 C49 H49B 107.9 . . ?
H49A C49 H49B 107.2 . . ?
C49 C50 H50A 109.5 . . ?
C49 C50 H50B 109.5 . . ?
H50A C50 H50B 109.5 . . ?
C49 C50 H50C 109.5 . . ?
H50A C50 H50C 109.5 . . ?
H50B C50 H50C 109.5 . . ?
C52 C51 N16 114.4(9) . . ?
C52 C51 H51A 108.6 . . ?
N16 C51 H51A 108.6 . . ?
C52 C51 H51B 108.6 . . ?
N16 C51 H51B 108.6 . . ?
H51A C51 H51B 107.6 . . ?
C51 C52 H52A 109.5 . . ?
C51 C52 H52B 109.5 . . ?
H52A C52 H52B 109.5 . . ?
C51 C52 H52C 109.5 . . ?
H52A C52 H52C 109.5 . . ?
H52B C52 H52C 109.5 . . ?
N16 C53 C54 115.0(8) . . ?
N16 C53 H53A 108.5 . . ?
C54 C53 H53A 108.5 . . ?
N16 C53 H53B 108.5 . . ?
C54 C53 H53B 108.5 . . ?
H53A C53 H53B 107.5 . . ?
C53 C54 H54A 109.5 . . ?
C53 C54 H54B 109.5 . . ?
H54A C54 H54B 109.5 . . ?
C53 C54 H54C 109.5 . . ?
H54A C54 H54C 109.5 . . ?
H54B C54 H54C 109.5 . . ?
C56 C55 N16 116.3(8) . . ?
C56 C55 H55A 108.2 . . ?
N16 C55 H55A 108.2 . . ?
C56 C55 H55B 108.2 . . ?
N16 C55 H55B 108.2 . . ?
H55A C55 H55B 107.4 . . ?
C55 C56 H56A 109.5 . . ?
C55 C56 H56B 109.5 . . ?
H56A C56 H56B 109.5 . . ?
C55 C56 H56C 109.5 . . ?
H56A C56 H56C 109.5 . . ?
H56B C56 H56C 109.5 . . ?
C58 C57 H57A 109.5 . . ?
C58 C57 H57B 109.5 . . ?
H57A C57 H57B 109.5 . . ?
C58 C57 H57C 109.5 . . ?
H57A C57 H57C 109.5 . . ?
H57B C57 H57C 109.5 . . ?
N17 C58 C57 178.5(14) . . ?

loop_
_geom_bond_atom_site_label_1
_geom_bond_atom_site_label_2
_geom_bond_distance
_geom_bond_site_symmetry_2
_geom_bond_publ_flag
Mo1 S1 2.362(2) . ?
Mo1 S6 2.450(2) . ?
Mo1 S2 2.460(2) . ?
Mo1 S3 2.466(2) . ?
Mo1 S5 2.497(2) . ?
Mo1 S4 2.556(2) . ?
Mo1 S7 2.585(2) . ?
Mo1 Mo2 2.8310(10) . ?
Mo1 Mo3 2.8327(11) . ?
Mo2 S1 2.369(2) . ?
Mo2 S2 2.445(2) . ?
Mo2 S10 2.448(2) . ?
Mo2 S7 2.471(2) . ?
Mo2 S9 2.495(2) . ?
Mo2 S8 2.543(2) . ?
Mo2 S11 2.580(2) . ?
Mo2 Mo3 2.8440(12) . ?
Mo3 S1 2.373(2) . ?
Mo3 S2 2.434(2) . ?
Mo3 S14 2.468(2) . ?
Mo3 S11 2.4729(19) . ?
Mo3 S13 2.483(2) . ?
Mo3 S12 2.525(2) . ?
Mo3 S3 2.603(2) . ?
S3 C3 1.769(8) . ?
S4 C1 1.718(8) . ?
S5 C5 1.742(9) . ?
S6 C7 1.726(8) . ?
S7 C9 1.773(8) . ?
S8 C11 1.723(8) . ?
S9 C13 1.718(8) . ?
S10 C15 1.746(8) . ?
S11 C17 1.771(8) . ?
S12 C19 1.736(8) . ?
S13 C23 1.740(8) . ?
S14 C21 1.743(8) . ?
N1 C2 1.154(11) . ?
N2 C4 1.144(10) . ?
N3 C6 1.143(12) . ?
N4 C8 1.142(11) . ?
N5 C10 1.153(11) . ?
N6 C12 1.125(12) . ?
N7 C14 1.140(10) . ?
N8 C16 1.154(11) . ?
N9 C18 1.153(11) . ?
N10 C20 1.120(11) . ?
N11 C24 1.154(12) . ?
N12 C22 1.135(10) . ?
N13 C25 1.507(10) . ?
N13 C29 1.512(11) . ?
N13 C31 1.519(10) . ?
N13 C27 1.521(10) . ?
N14 C33 1.500(12) . ?
N14 C37 1.503(11) . ?
N14 C35 1.524(12) . ?
N14 C39 1.535(11) . ?
N15 C47 1.504(11) . ?
N15 C43 1.510(11) . ?
N15 C41 1.526(12) . ?
N15 C45 1.535(12) . ?
N16 C49 1.494(11) . ?
N16 C55 1.509(12) . ?
N16 C53 1.509(12) . ?
N16 C51 1.545(12) . ?
N17 C58 1.128(16) . ?
C1 C3 1.352(11) . ?
C1 C2 1.444(11) . ?
C3 C4 1.427(11) . ?
C5 C7 1.364(11) . ?
C5 C6 1.436(12) . ?
C7 C8 1.470(12) . ?
C9 C11 1.369(11) . ?
C9 C10 1.416(11) . ?
C11 C12 1.437(12) . ?
C13 C15 1.372(11) . ?
C13 C14 1.448(11) . ?
C15 C16 1.440(11) . ?
C17 C19 1.335(11) . ?
C17 C18 1.432(10) . ?
C19 C20 1.445(12) . ?
C21 C23 1.354(11) . ?
C21 C22 1.453(10) . ?
C23 C24 1.443(12) . ?
C25 C26 1.530(13) . ?
C25 H25A 0.9700 . ?
C25 H25B 0.9700 . ?
C26 H26A 0.9600 . ?
C26 H26B 0.9600 . ?
C26 H26C 0.9600 . ?
C27 C28 1.504(12) . ?
C27 H27A 0.9700 . ?
C27 H27B 0.9700 . ?
C28 H28A 0.9600 . ?
C28 H28B 0.9600 . ?
C28 H28C 0.9600 . ?
C29 C30 1.529(13) . ?
C29 H29A 0.9700 . ?
C29 H29B 0.9700 . ?
C30 H30A 0.9600 . ?
C30 H30B 0.9600 . ?
C30 H30C 0.9600 . ?
C31 C32 1.510(12) . ?
C31 H31A 0.9700 . ?
C31 H31B 0.9700 . ?
C32 H32A 0.9600 . ?
C32 H32B 0.9600 . ?
C32 H32C 0.9600 . ?
C33 C34 1.523(15) . ?
C33 H33A 0.9700 . ?
C33 H33B 0.9700 . ?
C34 H34A 0.9600 . ?
C34 H34B 0.9600 . ?
C34 H34C 0.9600 . ?
C35 C36 1.518(17) . ?
C35 H35A 0.9700 . ?
C35 H35B 0.9700 . ?
C36 H36A 0.9600 . ?
C36 H36B 0.9600 . ?
C36 H36C 0.9600 . ?
C37 C38 1.514(14) . ?
C37 H37A 0.9700 . ?
C37 H37B 0.9700 . ?
C38 H38A 0.9600 . ?
C38 H38B 0.9600 . ?
C38 H38C 0.9600 . ?
C39 C40 1.518(14) . ?
C39 H39A 0.9700 . ?
C39 H39B 0.9700 . ?
C40 H40A 0.9600 . ?
C40 H40B 0.9600 . ?
C40 H40C 0.9600 . ?
C41 C42 1.537(14) . ?
C41 H41A 0.9700 . ?
C41 H41B 0.9700 . ?
C42 H42A 0.9600 . ?
C42 H42B 0.9600 . ?
C42 H42C 0.9600 . ?
C43 C44 1.533(13) . ?
C43 H43A 0.9700 . ?
C43 H43B 0.9700 . ?
C44 H44A 0.9600 . ?
C44 H44B 0.9600 . ?
C44 H44C 0.9600 . ?
C45 C46 1.517(16) . ?
C45 H45A 0.9700 . ?
C45 H45B 0.9700 . ?
C46 H46A 0.9600 . ?
C46 H46B 0.9600 . ?
C46 H46C 0.9600 . ?
C47 C48 1.514(13) . ?
C47 H47A 0.9700 . ?
C47 H47B 0.9700 . ?
C48 H48A 0.9600 . ?
C48 H48B 0.9600 . ?
C48 H48C 0.9600 . ?
C49 C50 1.485(14) . ?
C49 H49A 0.9700 . ?
C49 H49B 0.9700 . ?
C50 H50A 0.9600 . ?
C50 H50B 0.9600 . ?
C50 H50C 0.9600 . ?
C51 C52 1.520(15) . ?
C51 H51A 0.9700 . ?
C51 H51B 0.9700 . ?
C52 H52A 0.9600 . ?
C52 H52B 0.9600 . ?
C52 H52C 0.9600 . ?
C53 C54 1.539(14) . ?
C53 H53A 0.9700 . ?
C53 H53B 0.9700 . ?
C54 H54A 0.9600 . ?
C54 H54B 0.9600 . ?
C54 H54C 0.9600 . ?
C55 C56 1.502(14) . ?
C55 H55A 0.9700 . ?
C55 H55B 0.9700 . ?
C56 H56A 0.9600 . ?
C56 H56B 0.9600 . ?
C56 H56C 0.9600 . ?
C57 C58 1.442(16) . ?
C57 H57A 0.9600 . ?
C57 H57B 0.9600 . ?
C57 H57C 0.9600 . ?
